data_7112884
loop_
_publ_author_name
'Braga, Dario'
'Grepioni, Fabrizia'
'Maini, Lucia'
'Prosperi, Susanna'
'Gobetto, Roberto'
'Chierotti, Michele R.'

_publ_section_title
;
 From unexpected reactions to a new family of ionic co-crystals: the case
 of barbituric acid with alkali bromides and caesium iodide.
;
_journal_issue 41
_journal_name_full 'Chemical communications (Cambridge, England)'
_journal_page_first 7715
_journal_page_last 7717
_journal_paper_doi 10.1039/c0cc02701d
_journal_volume 46
_journal_year 2010
_chemical_formula_sum 'C4 H8 Br N2 Na O5'
_chemical_formula_weight 267.02
_chemical_name_systematic
;
?
;
_space_group_IT_number 62
_symmetry_cell_setting orthorhombic
_symmetry_space_group_name_Hall '-P 2ac 2n'
_symmetry_space_group_name_H-M 'P n m a'
_atom_sites_solution_hydrogens geom
_atom_sites_solution_primary direct
_atom_sites_solution_secondary difmap
_audit_creation_method SHELXL-97
_cell_angle_alpha 90.00
_cell_angle_beta 90.00
_cell_angle_gamma 90.00
_cell_formula_units_Z 4
_cell_length_a 7.1308(3)
_cell_length_b 7.8805(3)
_cell_length_c 16.0515(6)
_cell_measurement_reflns_used 1391
_cell_measurement_temperature 293(2)
_cell_measurement_theta_max 28.7304
_cell_measurement_theta_min 2.5327
_cell_volume 902.00(6)
_computing_cell_refinement
;
CrysAlisPro, Oxford Diffraction Ltd.,
Version 1.171.33.34d (release 27-02-2009 CrysAlis171 .NET)
(compiled Feb 27 2009,15:38:38)
;
_computing_data_collection
;
CrysAlisPro, Oxford Diffraction Ltd.,
Version 1.171.33.34d (release 27-02-2009 CrysAlis171 .NET)
(compiled Feb 27 2009,15:38:38)
;
_computing_data_reduction
;
CrysAlisPro, Oxford Diffraction Ltd.,
Version 1.171.33.34d (release 27-02-2009 CrysAlis171 .NET)
(compiled Feb 27 2009,15:38:38)
;
_computing_structure_refinement 'SHELXL-97 (Sheldrick, 2008)'
_computing_structure_solution 'SHELXS-97 (Sheldrick, 2008)'
_diffrn_ambient_temperature 293(2)
_diffrn_detector_area_resol_mean 16.1340
_diffrn_measured_fraction_theta_full 0.999
_diffrn_measured_fraction_theta_max 0.884
_diffrn_measurement_device_type 'Goniometer KM4/Xcalibur, detector: Sapphire3'
_diffrn_measurement_method '\w scans'
_diffrn_radiation_monochromator graphite
_diffrn_radiation_source 'fine-focus sealed tube'
_diffrn_radiation_type MoK\a
_diffrn_radiation_wavelength 0.71073
_diffrn_reflns_av_R_equivalents 0.0400
_diffrn_reflns_av_sigmaI/netI 0.0520
_diffrn_reflns_limit_h_max 8
_diffrn_reflns_limit_h_min -9
_diffrn_reflns_limit_k_max 8
_diffrn_reflns_limit_k_min -10
_diffrn_reflns_limit_l_max 21
_diffrn_reflns_limit_l_min -11
_diffrn_reflns_number 2595
_diffrn_reflns_theta_full 25.00
_diffrn_reflns_theta_max 28.79
_diffrn_reflns_theta_min 2.54
_exptl_absorpt_coefficient_mu 4.598
_exptl_absorpt_correction_T_max 1.00000
_exptl_absorpt_correction_T_min 0.39871
_exptl_absorpt_correction_type multi-scan
_exptl_absorpt_process_details
;
CrysAlisPro, Oxford Diffraction Ltd.,
Version 1.171.33.34d (release 27-02-2009 CrysAlis171 .NET)
(compiled Feb 27 2009,15:38:38)
Empirical absorption correction using spherical harmonics,
implemented in SCALE3 ABSPACK scaling algorithm.
;
_exptl_crystal_colour colorless
_exptl_crystal_density_diffrn 1.966
_exptl_crystal_density_method 'not measured'
_exptl_crystal_description Prism
_exptl_crystal_F_000 528
_exptl_crystal_size_max 0.2
_exptl_crystal_size_mid 0.18
_exptl_crystal_size_min 0.16
_refine_diff_density_max 0.618
_refine_diff_density_min -0.616
_refine_diff_density_rms 0.102
_refine_ls_extinction_coef 0.0273(19)
_refine_ls_extinction_expression Fc^*^=kFc[1+0.001xFc^2^\l^3^/sin(2\q)]^-1/4^
_refine_ls_extinction_method SHELXL
_refine_ls_goodness_of_fit_ref 0.924
_refine_ls_hydrogen_treatment mixed
_refine_ls_matrix_type full
_refine_ls_number_parameters 80
_refine_ls_number_reflns 1110
_refine_ls_number_restraints 0
_refine_ls_restrained_S_all 0.924
_refine_ls_R_factor_all 0.0483
_refine_ls_R_factor_gt 0.0328
_refine_ls_shift/su_max 0.000
_refine_ls_shift/su_mean 0.000
_refine_ls_structure_factor_coef Fsqd
_refine_ls_weighting_details 'calc w=1/[\s^2^(Fo^2^)+(0.0390P)^2^+0.0000P] where P=(Fo^2^+2Fc^2^)/3'
_refine_ls_weighting_scheme calc
_refine_ls_wR_factor_gt 0.0691
_refine_ls_wR_factor_ref 0.0715
_reflns_number_gt 833
_reflns_number_total 1110
_reflns_threshold_expression >2\s(I)
_cod_data_source_file c0cc02701d.txt
_cod_data_source_block new
_cod_depositor_comments
;
The following automatic conversions were performed:

'_symmetry_cell_setting' value 'Orthorhombic' changed to
'orthorhombic' according to
/usr/data/users/saulius/automatic-downloads/retrospective/RSC/lib/dictionaries/cif_core.dic
dictionary named 'cif_core.dic' version 2.4.2 from 2011-04-26.

Automatic conversion script
Id: cif_fix_values 2281 2013-09-26 08:29:07Z andrius 
;
_cod_original_sg_symbol_H-M Pnma
_cod_database_code 7112884

loop_
_symmetry_equiv_pos_as_xyz
'x, y, z'
'-x+1/2, -y, z+1/2'
'x+1/2, -y+1/2, -z+1/2'
'-x, y+1/2, -z'
'-x, -y, -z'
'x-1/2, y, -z-1/2'
'-x-1/2, y-1/2, z-1/2'
'x, -y-1/2, z'

loop_
_atom_site_label
_atom_site_type_symbol
_atom_site_fract_x
_atom_site_fract_y
_atom_site_fract_z
_atom_site_U_iso_or_equiv
_atom_site_adp_type
_atom_site_occupancy
_atom_site_symmetry_multiplicity
_atom_site_calc_flag
_atom_site_refinement_flags
O1 O 0.6267(4) 0.5552(3) 0.75719(16) 0.0416(6) Uani 1 1 d .
O4 O 0.1574(3) 0.4506(3) 0.42291(15) 0.0502(6) Uani 1 1 d .
H300 H 0.319(4) 0.515(3) 0.5534(18) 0.024(7) Uiso 1 1 d .
H100 H 0.563(6) 0.501(5) 0.729(3) 0.075(17) Uiso 1 1 d .
H101 H 0.682(7) 0.472(6) 0.781(3) 0.082(17) Uiso 1 1 d .
Br1 Br 0.60915(5) 0.7500 0.35670(3) 0.03112(19) Uani 1 2 d S
Na1 Na 0.8604(3) 0.7500 0.69626(12) 0.0461(5) Uani 1 2 d S
O2 O 0.4260(5) 0.7500 0.63009(18) 0.0476(9) Uani 1 2 d S
C5 C 0.1207(6) 0.7500 0.4152(3) 0.0350(10) Uani 1 2 d S
H5A H 0.1531 0.7500 0.3565 0.042 Uiso 1 2 calc SR
H5B H -0.0151 0.7500 0.4188 0.042 Uiso 1 2 calc SR
C2 C 0.3402(5) 0.7500 0.5645(3) 0.0290(9) Uani 1 2 d S
N3 N 0.2887(3) 0.6017(3) 0.52515(15) 0.0313(6) Uani 1 1 d .
C4 C 0.1904(4) 0.5882(3) 0.45232(18) 0.0300(6) Uani 1 1 d .

loop_
_atom_site_aniso_label
_atom_site_aniso_U_11
_atom_site_aniso_U_22
_atom_site_aniso_U_33
_atom_site_aniso_U_23
_atom_site_aniso_U_13
_atom_site_aniso_U_12
O1 0.0454(14) 0.0401(13) 0.0393(13) -0.0004(12) -0.0114(13) -0.0023(12)
O4 0.0677(16) 0.0335(12) 0.0494(14) -0.0118(11) -0.0028(14) -0.0081(11)
Br1 0.0324(3) 0.0241(2) 0.0368(3) 0.000 -0.0015(2) 0.000
Na1 0.0536(12) 0.0322(9) 0.0524(11) 0.000 0.0145(10) 0.000
O2 0.056(2) 0.054(2) 0.0332(17) 0.000 -0.0199(16) 0.000
C5 0.031(2) 0.039(2) 0.035(2) 0.000 -0.005(2) 0.000
C2 0.027(2) 0.033(2) 0.028(2) 0.000 0.000(2) 0.000
N3 0.0382(15) 0.0227(12) 0.0328(14) 0.0050(12) -0.0003(13) 0.0025(11)
C4 0.0296(14) 0.0306(15) 0.0299(15) -0.0022(14) 0.0045(14) -0.0024(13)

loop_
_atom_type_symbol
_atom_type_description
_atom_type_scat_dispersion_real
_atom_type_scat_dispersion_imag
_atom_type_scat_source
C C 0.0033 0.0016 'International Tables Vol C Tables 4.2.6.8 and 6.1.1.4'
H H 0.0000 0.0000 'International Tables Vol C Tables 4.2.6.8 and 6.1.1.4'
Br Br -0.2901 2.4595 'International Tables Vol C Tables 4.2.6.8 and 6.1.1.4'
N N 0.0061 0.0033 'International Tables Vol C Tables 4.2.6.8 and 6.1.1.4'
Na Na 0.0362 0.0249 'International Tables Vol C Tables 4.2.6.8 and 6.1.1.4'
O O 0.0106 0.0060 'International Tables Vol C Tables 4.2.6.8 and 6.1.1.4'

loop_
_geom_angle_atom_site_label_1
_geom_angle_atom_site_label_2
_geom_angle_atom_site_label_3
_geom_angle
_geom_angle_site_symmetry_1
_geom_angle_site_symmetry_3
Na1 O1 Na1 104.13(10) . 6_557
Na1 O1 H100 121(3) . .
Na1 O1 H100 94(3) 6_557 .
Na1 O1 H101 110(3) . .
Na1 O1 H101 132(3) 6_557 .
H100 O1 H101 96(4) . .
C4 O4 Na1 152.1(2) . 5_666
O1 Na1 O1 76.93(13) . 8_575
O1 Na1 O4 82.81(9) . 5_666
O1 Na1 O4 131.78(12) 8_575 5_666
O1 Na1 O4 131.78(12) . 4_656
O1 Na1 O4 82.81(9) 8_575 4_656
O4 Na1 O4 79.02(12) 5_666 4_656
O1 Na1 O1 139.48(9) . 3_566
O1 Na1 O1 90.70(8) 8_575 3_566
O4 Na1 O1 130.22(11) 5_666 3_566
O4 Na1 O1 83.16(9) 4_656 3_566
O1 Na1 O1 90.70(8) . 6_657
O1 Na1 O1 139.48(9) 8_575 6_657
O4 Na1 O1 83.16(9) 5_666 6_657
O4 Na1 O1 130.22(11) 4_656 6_657
O1 Na1 O1 73.91(12) 3_566 6_657
O1 Na1 O2 73.80(10) . 6_657
O1 Na1 O2 73.80(10) 8_575 6_657
O4 Na1 O2 140.15(6) 5_666 6_657
O4 Na1 O2 140.15(6) 4_656 6_657
O1 Na1 O2 65.69(9) 3_566 6_657
O1 Na1 O2 65.69(9) 6_657 6_657
O1 Na1 Na1 115.80(10) . 6_657
O1 Na1 Na1 115.80(10) 8_575 6_657
O4 Na1 Na1 112.42(7) 5_666 6_657
O4 Na1 Na1 112.42(7) 4_656 6_657
O1 Na1 Na1 37.17(6) 3_566 6_657
O1 Na1 Na1 37.17(6) 6_657 6_657
O2 Na1 Na1 54.65(9) 6_657 6_657
O1 Na1 Na1 38.69(7) . 6_557
O1 Na1 Na1 38.69(7) 8_575 6_557
O4 Na1 Na1 106.81(8) 5_666 6_557
O4 Na1 Na1 106.81(8) 4_656 6_557
O1 Na1 Na1 122.81(9) 3_566 6_557
O1 Na1 Na1 122.81(9) 6_657 6_557
O2 Na1 Na1 73.71(9) 6_657 6_557
Na1 Na1 Na1 128.36(10) 6_657 6_557
C2 O2 Na1 140.3(3) . 6_557
C4 C5 C4 117.4(3) 8_575 .
C4 C5 H5A 108.0 8_575 .
C4 C5 H5A 108.0 . .
C4 C5 H5B 108.0 8_575 .
C4 C5 H5B 108.0 . .
H5A C5 H5B 107.2 . .
O2 C2 N3 122.04(17) . .
O2 C2 N3 122.04(17) . 8_575
N3 C2 N3 115.9(3) . 8_575
C4 N3 C2 126.5(3) . .
C4 N3 H300 121.7(19) . .
C2 N3 H300 111.7(19) . .
O4 C4 N3 120.3(3) . .
O4 C4 C5 123.2(3) . .
N3 C4 C5 116.5(3) . .

loop_
_geom_bond_atom_site_label_1
_geom_bond_atom_site_label_2
_geom_bond_distance
_geom_bond_site_symmetry_2
O1 Na1 2.468(3) .
O1 Na1 2.554(3) 6_557
O1 H100 0.77(5) .
O1 H101 0.85(5) .
O4 C4 1.206(3) .
O4 Na1 2.485(3) 5_666
Na1 O1 2.468(3) 8_575
Na1 O4 2.485(3) 5_666
Na1 O4 2.485(3) 4_656
Na1 O1 2.554(3) 3_566
Na1 O1 2.554(3) 6_657
Na1 O2 2.826(4) 6_657
Na1 Na1 3.9609(17) 6_657
Na1 Na1 3.9609(17) 6_557
O2 C2 1.217(5) .
O2 Na1 2.826(4) 6_557
C5 C4 1.492(3) 8_575
C5 C4 1.492(3) .
C5 H5A 0.9700 .
C5 H5B 0.9700 .
C2 N3 1.379(3) .
C2 N3 1.379(3) 8_575
N3 C4 1.367(4) .
N3 H300 0.85(3) .
